data_1570590
loop_
_publ_author_name
'Rib&#xf3;, Eduard Garrido'
'Mao, Zhiwei'
'Hirschi, Jacob S.'
'Linsday, Taylor'
'Bach, Karlie'
'Walter, Eric D.'
'Simons, Casey R.'
'Zuehlsdorff, Tim J.'
'Nyman, May'

_publ_section_title
;
 Implementing vanadium peroxides as direct air carbon capture materials.
;
_journal_issue 5
_journal_name_full 'Chemical science'
_journal_page_first 1700
_journal_page_last 1713
_journal_paper_doi 10.1039/d3sc05381d
_journal_volume 15
_journal_year 2024
_chemical_formula_moiety 'O13 Rb3 V'
_chemical_formula_sum 'O13 Rb3 V'
_chemical_formula_weight 515.35
_chemical_name_common 'Rubidium tetraperoxovanadate'
_chemical_name_systematic 'Rubidium tetraperoxovanadate dihydroperoxo hydrate'
_chemical_properties_physical Air-sensitive,Moisture-sensitive,Hygroscopic
_space_group_crystal_system monoclinic
_space_group_IT_number 14
_space_group_name_Hall '-P 2yn'
_space_group_name_H-M_alt 'P 1 21/n 1'
_atom_sites_solution_primary dual
_audit_creation_date 2023-05-16
_audit_creation_method
;
Olex2 1.5
(compiled 2023.03.06 svn.rbb2c1857 for OlexSys, GUI svn.r6748)
;
_audit_update_record
;
2023-05-19 deposited with the CCDC.	2023-11-23 downloaded from the CCDC.
;
_cell_angle_alpha 90
_cell_angle_beta 112.399(3)
_cell_angle_gamma 90
_cell_formula_units_Z 4
_cell_length_a 6.8447(2)
_cell_length_b 23.2894(5)
_cell_length_c 7.8276(2)
_cell_measurement_reflns_used 7852
_cell_measurement_temperature 229.99(10)
_cell_measurement_theta_max 76.4940
_cell_measurement_theta_min 3.7990
_cell_volume 1153.65(6)
_computing_cell_refinement 'CrysAlisPro 1.171.41.123a (Rigaku OD, 2022)'
_computing_data_collection 'CrysAlisPro 1.171.41.123a (Rigaku OD, 2022)'
_computing_data_reduction 'CrysAlisPro 1.171.41.123a (Rigaku OD, 2022)'
_computing_molecular_graphics 'Olex2 1.5 (Dolomanov et al., 2009)'
_computing_publication_material 'Olex2 1.5 (Dolomanov et al., 2009)'
_computing_structure_refinement 'SHELXL 2018/3 (Sheldrick, 2015)'
_computing_structure_solution 'SHELXT 2018/2 (Sheldrick, 2018)'
_diffrn_ambient_temperature 230.15
_diffrn_detector_area_resol_mean 10.0000
_diffrn_detector_type HyPix
_diffrn_measured_fraction_theta_full 0.999
_diffrn_measured_fraction_theta_max 0.971
_diffrn_measurement_details
;
List of Runs (angles in degrees, time in seconds):

  # Type    Start    End  Width  t~exp~   \w     \q     \k     \f   Frames
#--------------------------------------------------------------------------
  1  \w    -40.00 -14.00   0.50    1.00    --  -86.25  45.00 120.00   52
  2  \w     92.00 118.00   0.50    0.50    --   47.14  77.00  90.00   52
  3  \w     86.00 119.00   0.50    0.50    --   47.14  77.00  30.00   66
  4  \w     87.00 119.00   0.50    0.50    --   47.14  77.00   0.00   64
  5  \w    -41.00 -16.00   0.50    1.00    --  -86.25  45.00 150.00   50
  6  \w    -49.00 -21.00   0.50    1.00    --  -86.25  45.00-180.00   56
  7  \w    -25.00  14.00   0.50    0.50    --  -47.14  19.00-120.00   78
  8  \w     94.00 154.00   0.50    1.00    --  105.80  15.00 150.00  120
  9  \w     90.00 134.00   0.50    1.00    --  105.80  61.00  30.00   88
 10  \w    139.00 173.00   0.50    1.00    --  105.80  61.00  30.00   68
 11  \w     95.00 178.00   0.50    1.00    --  105.80  77.00 -30.00  166
 12  \w     99.00 149.00   0.50    1.00    --  105.80  45.00-150.00  100
 13  \w     35.00  60.00   0.50    1.00    --  105.80 -94.00-120.00   50
 14  \w     86.00 112.00   0.50    1.00    --  105.80-125.00   0.00   52
 15  \w     87.00 112.00   0.50    1.00    --  105.80-125.00  30.00   50
 16  \w     55.00  81.00   0.50    1.00    --  105.80-125.00  30.00   52
 17  \w     41.00  75.00   0.50    1.00    --  105.80-125.00  90.00   68
 18  \w     65.00 104.00   0.50    1.00    --  105.80 -94.00 150.00   78
 19  \w     87.00 112.00   0.50    1.00    --  105.80-125.00  90.00   50
 20  \w     66.00 104.00   0.50    1.00    --  105.80 -94.00-120.00   76
 21  \w     72.00 104.00   0.50    1.00    --  105.80-110.00-139.00   64
 22  \w     23.00  52.00   0.50    0.50    --   47.14-110.00-139.00   58
 23  \w     71.00 106.00   0.50    1.00    --  105.80 -94.00  60.00   70
 24  \w     34.00  66.00   0.50    1.00    --  105.80 -61.00 120.00   64
 25  \w     34.00  64.00   0.50    1.00    --  105.80 -77.00  60.00   60
 26  \w     36.00  70.00   0.50    1.00    --  105.80 -61.00   0.00   68
 27  \w     36.00  61.00   0.50    1.00    --  105.80 -61.00  60.00   50
 28  \w     44.00  70.00   0.50    1.00    --  105.80 -61.00 -60.00   52
 29  \w     34.00  69.00   0.50    1.00    --  105.80 -61.00 -90.00   70
 30  \w     40.00  69.00   0.50    1.00    --  105.80 -61.00-150.00   58
 31  \w    112.00 146.00   0.50    1.00    --  105.80 110.00 -44.00   68
 32  \w    107.00 162.00   0.50    1.00    --  105.80 125.00  30.00  110
 33  \w     33.00  64.00   0.50    1.00    --  105.80 -61.00  90.00   62
 34  \w   -118.00 -85.00   0.50    0.50    --  -47.14 -77.00 -90.00   66
 35  \w   -113.00 -87.00   0.50    0.50    --  -47.14 -37.00 -60.00   52
 36  \w   -118.00 -87.00   0.50    0.50    --  -47.14 -77.00 -30.00   62
 37  \w    -66.00 -36.00   0.50    0.50    --  -47.14 -37.00 -60.00   60
 38  \w   -115.00 -89.00   0.50    0.50    --  -47.14 -77.00-150.00   52
 39  \w   -145.00-120.00   0.50    1.00    --  -86.25-110.00-139.00   50
 40  \w   -146.00-107.00   0.50    1.00    --  -86.25 -77.00  60.00   78
 41  \w   -128.00 -87.00   0.50    1.00    --  -86.25 -77.00 120.00   82
 42  \w    -84.00 -29.00   0.50    0.50    --  -47.14 125.00-120.00  110
 43  \w    -80.00 -34.00   0.50    0.50    --  -47.14 110.00 -44.00   92
 44  \w    -32.00  -3.00   0.50    0.50    --  -47.14 110.00 -44.00   58
 45  \w    -72.00 -14.00   0.50    1.00    --  -86.25 110.00 -44.00  116
;
_diffrn_measurement_device 'four-circle diffractometer'
_diffrn_measurement_device_type 'XtaLAB Synergy, Dualflex, HyPix'
_diffrn_measurement_method '\w scans'
_diffrn_radiation_type CuK\a
_diffrn_radiation_wavelength 1.54184
_diffrn_reflns_av_R_equivalents 0.0969
_diffrn_reflns_av_unetI/netI 0.0502
_diffrn_reflns_Laue_measured_fraction_full 0.999
_diffrn_reflns_Laue_measured_fraction_max 0.971
_diffrn_reflns_limit_h_max 8
_diffrn_reflns_limit_h_min -8
_diffrn_reflns_limit_k_max 29
_diffrn_reflns_limit_k_min -29
_diffrn_reflns_limit_l_max 9
_diffrn_reflns_limit_l_min -9
_diffrn_reflns_number 12268
_diffrn_reflns_point_group_measured_fraction_full 0.999
_diffrn_reflns_point_group_measured_fraction_max 0.971
_diffrn_reflns_theta_full 67.684
_diffrn_reflns_theta_max 76.748
_diffrn_reflns_theta_min 3.796
_exptl_absorpt_coefficient_mu 23.179
_exptl_absorpt_correction_T_max 0.14008
_exptl_absorpt_correction_T_min 0.04264
_exptl_absorpt_correction_type sphere
_exptl_absorpt_process_details
;
CrysAlisPro 1.171.41.123a (Rigaku Oxford Diffraction, 2022)
Spherical absorption correction
using equivalent radius and absorption coefficient.
Empirical absorption correction using spherical harmonics,
implemented in SCALE3 ABSPACK scaling algorithm.
;
_exptl_crystal_colour 'clear light purple'
_exptl_crystal_density_diffrn 2.967
_exptl_crystal_description 'Square Plate'
_exptl_crystal_F_000 952
_exptl_crystal_size_max 0.22
_exptl_crystal_size_mid 0.15
_exptl_crystal_size_min 0.03
_exptl_crystal_size_rad 0.108
_refine_diff_density_max 1.540
_refine_diff_density_min -0.878
_refine_diff_density_rms 0.222
_refine_ls_extinction_method none
_refine_ls_goodness_of_fit_ref 1.117
_refine_ls_hydrogen_treatment undef
_refine_ls_matrix_type full
_refine_ls_number_parameters 154
_refine_ls_number_reflns 2365
_refine_ls_number_restraints 0
_refine_ls_restrained_S_all 1.117
_refine_ls_R_factor_all 0.0583
_refine_ls_R_factor_gt 0.0514
_refine_ls_shift/su_max 0.001
_refine_ls_shift/su_mean 0.000
_refine_ls_structure_factor_coef Fsqd
_refine_ls_weighting_details 'w=1/[\s^2^(Fo^2^)+(0.0995P)^2^+2.5766P] where P=(Fo^2^+2Fc^2^)/3'
_refine_ls_weighting_scheme calc
_refine_ls_wR_factor_gt 0.1382
_refine_ls_wR_factor_ref 0.1638
_reflns_Friedel_coverage 0.000
_reflns_number_gt 2038
_reflns_number_total 2365
_reflns_threshold_expression 'I > 2\s(I)'
_cod_data_source_file d3sc05381d2.cif
_cod_data_source_block zm_20_3_auto
_cod_depositor_comments 'Adding full bibliography for 1570589--1570590.cif.'
_cod_database_code 1570590
_shelx_shelxl_version_number 2018/3
_shelx_space_group_comment
;
The symmetry employed for this shelxl refinement is uniquely defined
by the following loop, which should always be used as a source of
symmetry information in preference to the above space-group names.
They are only intended as comments.
;
_shelx_estimated_absorpt_t_max 0.543
_shelx_estimated_absorpt_t_min 0.080
_olex2_refinement_description
;
;
_olex2_submission_special_instructions 'No special instructions were received'
_oxdiff_exptl_absorpt_empirical_details
;
Empirical correction (ABSPACK) includes:
- Absorption correction using spherical harmonics
- Frame scaling
;

loop_
_space_group_symop_operation_xyz
'x, y, z'
'-x+1/2, y+1/2, -z+1/2'
'-x, -y, -z'
'x-1/2, -y-1/2, z-1/2'

loop_
_atom_site_label
_atom_site_type_symbol
_atom_site_fract_x
_atom_site_fract_y
_atom_site_fract_z
_atom_site_U_iso_or_equiv
_atom_site_adp_type
_atom_site_occupancy
_atom_site_site_symmetry_order
_atom_site_calc_flag
_atom_site_refinement_flags_posn
_atom_site_refinement_flags_adp
_atom_site_refinement_flags_occupancy
_atom_site_disorder_assembly
_atom_site_disorder_group
Rb01 Rb 1.29206(11) 0.54252(3) 0.69918(9) 0.0460(2) Uani 1 1 d . . . . .
Rb02 Rb 1.12770(12) 0.72081(3) 0.44574(9) 0.0483(3) Uani 1 1 d . . . . .
Rb03 Rb -0.03336(11) 0.60170(3) 0.04495(10) 0.0496(3) Uani 1 1 d . . . . .
V004 V 0.62515(18) 0.62400(5) 0.30607(15) 0.0387(3) Uani 1 1 d . . . . .
O005 O 0.3976(8) 0.6053(2) 0.0714(6) 0.0432(10) Uani 1 1 d . . . . .
O006 O 0.4212(8) 0.6253(2) 0.4208(6) 0.0438(10) Uani 1 1 d . . . . .
O007 O 0.5881(8) 0.5705(2) 0.1145(6) 0.0416(10) Uani 1 1 d . . . . .
O008 O 0.5076(7) 0.5673(2) 0.4306(6) 0.0421(10) Uani 1 1 d . . . . .
O009 O 0.9037(8) 0.5938(2) 0.4259(7) 0.0516(12) Uani 1 1 d . . . . .
O00A O 0.7250(9) 0.6810(2) 0.1905(7) 0.0485(11) Uani 1 1 d . . . . .
O00B O 0.4019(8) 0.6708(2) 0.7929(7) 0.0489(11) Uani 1 1 d . . . . .
O00C O 0.8472(9) 0.6371(3) 0.5358(7) 0.0542(12) Uani 1 1 d . . . . .
O00D O 0.1302(9) 0.4784(3) 0.2956(8) 0.0563(13) Uani 1 1 d . . . . .
O00E O 0.2420(9) 0.4981(2) 0.1837(7) 0.0512(12) Uani 1 1 d . . . . .
O00F O 0.5707(9) 0.7051(2) 0.2588(7) 0.0501(11) Uani 1 1 d . . . . .
O00G O 0.6042(9) 0.6583(3) 0.7750(8) 0.0558(13) Uani 1 1 d . . . . .
O00H O 0.1382(10) 0.7172(3) 0.0530(9) 0.0601(14) Uani 1 1 d . . . . .

loop_
_atom_site_aniso_label
_atom_site_aniso_U_11
_atom_site_aniso_U_22
_atom_site_aniso_U_33
_atom_site_aniso_U_23
_atom_site_aniso_U_13
_atom_site_aniso_U_12
Rb01 0.0443(4) 0.0490(4) 0.0431(4) 0.0003(2) 0.0151(3) 0.0008(3)
Rb02 0.0499(4) 0.0481(4) 0.0400(4) -0.0014(2) 0.0092(3) 0.0019(3)
Rb03 0.0419(4) 0.0527(4) 0.0552(5) -0.0057(3) 0.0196(3) -0.0010(3)
V004 0.0388(6) 0.0423(6) 0.0339(6) 0.0013(4) 0.0124(5) 0.0003(4)
O005 0.046(3) 0.050(3) 0.032(2) 0.0000(18) 0.014(2) 0.001(2)
O006 0.043(2) 0.057(3) 0.035(2) -0.0023(19) 0.019(2) 0.001(2)
O007 0.041(2) 0.048(2) 0.035(2) -0.0036(18) 0.0134(19) 0.0022(19)
O008 0.044(3) 0.048(3) 0.031(2) 0.0007(17) 0.0109(19) -0.0040(19)
O009 0.040(3) 0.062(3) 0.045(3) 0.007(2) 0.007(2) 0.006(2)
O00A 0.053(3) 0.045(2) 0.043(3) 0.0047(19) 0.013(2) -0.005(2)
O00B 0.046(3) 0.059(3) 0.037(2) 0.003(2) 0.010(2) 0.005(2)
O00C 0.055(3) 0.063(3) 0.040(3) -0.002(2) 0.013(2) -0.005(3)
O00D 0.048(3) 0.065(3) 0.054(3) 0.007(3) 0.018(2) -0.004(2)
O00E 0.052(3) 0.055(3) 0.044(3) -0.004(2) 0.016(2) -0.008(2)
O00F 0.055(3) 0.046(3) 0.047(3) -0.003(2) 0.017(2) -0.001(2)
O00G 0.050(3) 0.073(4) 0.046(3) -0.008(2) 0.019(2) 0.004(3)
O00H 0.058(3) 0.063(3) 0.059(3) 0.006(2) 0.023(3) -0.002(3)

loop_
_atom_type_symbol
_atom_type_description
_atom_type_scat_dispersion_real
_atom_type_scat_dispersion_imag
_atom_type_scat_source
O O 0.0492 0.0322 'International Tables Vol C Tables 4.2.6.8 and 6.1.1.4'
Rb Rb -0.4688 1.6079 'International Tables Vol C Tables 4.2.6.8 and 6.1.1.4'
V V 0.0687 2.1097 'International Tables Vol C Tables 4.2.6.8 and 6.1.1.4'

loop_
_exptl_crystal_face_index_h
_exptl_crystal_face_index_k
_exptl_crystal_face_index_l
_exptl_crystal_face_perp_dist
-3 3 -3 0.0971
4 -1 -4 0.1010
3 -3 2 0.0478
-4 2 4 0.0859
0 15 1 0.0210
0 -14 -1 0.0057

loop_
_geom_angle_atom_site_label_1
_geom_angle_atom_site_label_2
_geom_angle_atom_site_label_3
_geom_angle
_geom_angle_site_symmetry_1
_geom_angle_site_symmetry_3
_geom_angle_publ_flag
O005 Rb01 O006 108.87(13) 1_656 1_655 ?
O005 Rb01 O007 26.94(12) 1_656 1_656 ?
O005 Rb01 O008 133.95(12) 1_656 3_766 ?
O005 Rb01 O00B 51.12(13) 1_656 1_655 ?
O005 Rb01 O00D 174.29(15) 1_656 1_655 ?
O005 Rb01 O00E 91.20(13) 1_656 3_766 ?
O005 Rb01 O00G 63.10(13) 1_656 1_655 ?
O006 Rb01 O00D 72.85(13) 1_655 1_655 ?
O006 Rb01 O00G 47.78(13) 1_655 1_655 ?
O007 Rb01 O005 91.99(12) 3_766 1_656 ?
O007 Rb01 O006 139.03(13) 3_766 1_655 ?
O007 Rb01 O006 109.38(13) 1_656 1_655 ?
O007 Rb01 O007 74.33(14) 3_766 1_656 ?
O007 Rb01 O008 112.99(13) 3_766 1_655 ?
O007 Rb01 O008 51.99(12) 3_766 3_766 ?
O007 Rb01 O008 107.56(12) 1_656 3_766 ?
O007 Rb01 O00B 137.86(13) 3_766 1_655 ?
O007 Rb01 O00D 89.89(14) 3_766 1_655 ?
O007 Rb01 O00D 158.24(14) 1_656 1_655 ?
O007 Rb01 O00E 61.66(14) 3_766 3_766 ?
O007 Rb01 O00G 126.04(14) 3_766 1_655 ?
O007 Rb01 O00G 62.50(13) 1_656 1_655 ?
O008 Rb01 O005 124.06(13) 1_655 1_656 ?
O008 Rb01 O006 26.51(12) 1_655 1_655 ?
O008 Rb01 O006 90.13(12) 3_766 1_655 ?
O008 Rb01 O007 112.31(13) 1_655 1_656 ?
O008 Rb01 O008 63.86(15) 1_655 3_766 ?
O008 Rb01 O00B 80.99(13) 1_655 1_655 ?
O008 Rb01 O00D 50.76(13) 3_766 1_655 ?
O008 Rb01 O00D 59.79(13) 1_655 1_655 ?
O008 Rb01 O00E 63.22(13) 1_655 3_766 ?
O008 Rb01 O00G 61.73(13) 1_655 1_655 ?
O008 Rb01 O00G 111.91(13) 3_766 1_655 ?
O009 Rb01 O005 108.31(15) . 1_656 ?
O009 Rb01 O006 71.14(15) . 1_655 ?
O009 Rb01 O007 134.87(14) . 1_656 ?
O009 Rb01 O007 135.85(15) . 3_766 ?
O009 Rb01 O008 87.86(14) . 1_655 ?
O009 Rb01 O008 117.56(14) . 3_766 ?
O009 Rb01 O00B 81.50(15) . 1_655 ?
O009 Rb01 O00D 66.82(16) . 1_655 ?
O009 Rb01 O00E 150.98(15) . 3_766 ?
O009 Rb01 O00G 98.05(15) . 1_655 ?
O00B Rb01 O006 59.13(13) 1_655 1_655 ?
O00B Rb01 O007 63.73(13) 1_655 1_656 ?
O00B Rb01 O008 137.80(13) 1_655 3_766 ?
O00B Rb01 O00D 128.97(14) 1_655 1_655 ?
O00B Rb01 O00E 95.41(14) 1_655 3_766 ?
O00B Rb01 O00G 26.02(14) 1_655 1_655 ?
O00D Rb01 O005 86.75(15) 3_666 1_656 ?
O00D Rb01 O006 128.43(15) 3_666 1_655 ?
O00D Rb01 O007 86.31(15) 3_666 3_766 ?
O00D Rb01 O007 105.45(15) 3_666 1_656 ?
O00D Rb01 O008 114.10(15) 3_666 3_766 ?
O00D Rb01 O008 140.89(14) 3_666 1_655 ?
O00D Rb01 O009 57.34(16) 3_666 . ?
O00D Rb01 O00B 107.86(16) 3_666 1_655 ?
O00D Rb01 O00D 87.99(16) 3_666 1_655 ?
O00D Rb01 O00E 147.84(16) 3_666 3_766 ?
O00D Rb01 O00G 119.71(14) 1_655 1_655 ?
O00D Rb01 O00G 133.88(16) 3_666 1_655 ?
O00E Rb01 O006 82.46(13) 3_766 1_655 ?
O00E Rb01 O007 65.04(12) 3_766 1_656 ?
O00E Rb01 O008 49.01(13) 3_766 3_766 ?
O00E Rb01 O00D 94.44(14) 3_766 1_655 ?
O00E Rb01 O00G 71.32(14) 3_766 1_655 ?
O006 Rb02 O009 69.50(14) 1_655 . ?
O006 Rb02 O00F 136.94(13) 1_655 4_676 ?
O006 Rb02 O00F 121.93(13) 1_655 . ?
O006 Rb02 O00G 124.23(14) 1_655 4_675 ?
O006 Rb02 O00H 69.69(14) 1_655 1_655 ?
O006 Rb02 O00H 72.59(13) 1_655 4_776 ?
O009 Rb02 O00F 58.79(12) . . ?
O009 Rb02 O00H 140.04(13) . 4_776 ?
O00A Rb02 O006 128.84(15) 4_676 1_655 ?
O00A Rb02 O006 101.60(15) . 1_655 ?
O00A Rb02 O009 51.27(13) . . ?
O00A Rb02 O009 136.34(15) 4_676 . ?
O00A Rb02 O00A 129.29(19) . 4_676 ?
O00A Rb02 O00B 63.09(14) 4_676 4_675 ?
O00A Rb02 O00B 77.24(14) . 4_675 ?
O00A Rb02 O00B 78.04(15) 4_676 1_655 ?
O00A Rb02 O00B 129.09(15) . 1_655 ?
O00A Rb02 O00C 54.82(14) . . ?
O00A Rb02 O00C 111.35(16) 4_676 . ?
O00A Rb02 O00F 107.16(14) 4_676 . ?
O00A Rb02 O00F 27.70(15) 4_676 4_676 ?
O00A Rb02 O00F 23.54(14) . . ?
O00A Rb02 O00F 110.39(16) . 4_676 ?
O00A Rb02 O00G 61.83(15) 4_676 4_675 ?
O00A Rb02 O00G 96.59(15) . 4_675 ?
O00A Rb02 O00H 126.22(15) 4_676 1_655 ?
O00A Rb02 O00H 64.37(15) 4_676 4_776 ?
O00A Rb02 O00H 152.52(15) . 4_776 ?
O00A Rb02 O00H 71.38(16) . 1_655 ?
O00B Rb02 O006 63.88(14) 1_655 1_655 ?
O00B Rb02 O006 148.15(14) 4_675 1_655 ?
O00B Rb02 O009 125.57(14) 4_675 . ?
O00B Rb02 O009 78.91(14) 1_655 . ?
O00B Rb02 O00B 140.68(15) 1_655 4_675 ?
O00B Rb02 O00C 111.47(16) 4_675 . ?
O00B Rb02 O00C 76.25(15) 1_655 . ?
O00B Rb02 O00F 73.58(14) 1_655 4_676 ?
O00B Rb02 O00F 123.84(14) 1_655 . ?
O00B Rb02 O00F 69.28(14) 4_675 4_676 ?
O00B Rb02 O00F 66.92(13) 4_675 . ?
O00B Rb02 O00G 132.84(16) 1_655 4_675 ?
O00B Rb02 O00G 28.03(15) 4_675 4_675 ?
O00B Rb02 O00H 131.89(16) 1_655 1_655 ?
O00B Rb02 O00H 73.47(16) 1_655 4_776 ?
O00B Rb02 O00H 93.66(14) 4_675 4_776 ?
O00B Rb02 O00H 80.11(15) 4_675 1_655 ?
O00C Rb02 O006 92.13(15) . 1_655 ?
O00C Rb02 O009 26.38(15) . . ?
O00C Rb02 O00F 49.17(14) . . ?
O00C Rb02 O00F 83.86(15) . 4_676 ?
O00C Rb02 O00G 139.42(16) . 4_675 ?
O00C Rb02 O00H 149.64(15) . 4_776 ?
O00C Rb02 O00H 118.26(15) . 1_655 ?
O00F Rb02 O009 109.58(14) 4_676 . ?
O00F Rb02 O00F 86.85(14) 4_676 . ?
O00F Rb02 O00H 89.76(14) 4_676 4_776 ?
O00F Rb02 O00H 160.20(13) . 4_776 ?
O00G Rb02 O009 147.83(14) 4_675 . ?
O00G Rb02 O00F 92.59(14) 4_675 . ?
O00G Rb02 O00F 80.53(14) 4_675 4_676 ?
O00G Rb02 O00H 67.27(15) 4_675 1_655 ?
O00G Rb02 O00H 67.62(15) 4_675 4_776 ?
O00H Rb02 O009 96.59(15) 1_655 . ?
O00H Rb02 O00F 90.90(14) 1_655 . ?
O00H Rb02 O00F 147.59(15) 1_655 4_676 ?
O00H Rb02 O00H 81.59(14) 1_655 4_776 ?
O005 Rb03 V004 143.70(9) . 1_455 ?
O005 Rb03 O006 50.29(12) . . ?
O005 Rb03 O007 161.23(14) . 1_455 ?
O005 Rb03 O009 115.84(13) . 1_455 ?
O005 Rb03 O00A 131.08(14) . 1_455 ?
O005 Rb03 O00D 83.15(14) . . ?
O005 Rb03 O00D 87.54(14) . 3_565 ?
O005 Rb03 O00E 60.79(14) . . ?
O005 Rb03 O00E 108.23(15) . 3_565 ?
O005 Rb03 O00G 127.56(15) . 1_454 ?
O005 Rb03 O00H 65.15(16) . . ?
O006 Rb03 V004 93.53(8) . 1_455 ?
O006 Rb03 O00D 69.46(13) . . ?
O007 Rb03 V004 30.65(9) 1_455 1_455 ?
O007 Rb03 O006 117.31(12) 1_455 . ?
O007 Rb03 O009 50.68(13) 1_455 1_455 ?
O007 Rb03 O00A 54.89(13) 1_455 1_455 ?
O007 Rb03 O00D 78.72(13) 1_455 . ?
O007 Rb03 O00D 95.49(14) 1_455 3_565 ?
O007 Rb03 O00E 102.18(14) 1_455 . ?
O007 Rb03 O00E 70.11(14) 1_455 3_565 ?
O009 Rb03 V004 31.25(9) 1_455 1_455 ?
O009 Rb03 O006 66.76(12) 1_455 . ?
O009 Rb03 O00D 62.87(14) 1_455 . ?
O00A Rb03 V004 30.47(10) 1_455 1_455 ?
O00A Rb03 O006 91.54(13) 1_455 . ?
O00A Rb03 O009 51.96(14) 1_455 1_455 ?
O00A Rb03 O00D 136.98(15) 1_455 3_565 ?
O00A Rb03 O00D 114.18(14) 1_455 . ?
O00A Rb03 O00E 136.39(14) 1_455 . ?
O00D Rb03 V004 125.97(11) 3_565 1_455 ?
O00D Rb03 V004 86.45(10) . 1_455 ?
O00D Rb03 O006 131.41(14) 3_565 . ?
O00D Rb03 O009 135.13(15) 3_565 1_455 ?
O00D Rb03 O00D 84.51(15) 3_565 . ?
O00E Rb03 V004 110.91(10) . 1_455 ?
O00E Rb03 V004 100.66(11) 3_565 1_455 ?
O00E Rb03 O006 64.98(13) . . ?
O00E Rb03 O006 136.16(14) 3_565 . ?
O00E Rb03 O009 108.43(14) 3_565 1_455 ?
O00E Rb03 O009 84.52(14) . 1_455 ?
O00E Rb03 O00A 120.63(15) 3_565 1_455 ?
O00E Rb03 O00D 27.34(14) 3_565 3_565 ?
O00E Rb03 O00D 70.30(15) 3_565 . ?
O00E Rb03 O00D 74.17(15) . 3_565 ?
O00E Rb03 O00D 24.87(14) . . ?
O00E Rb03 O00E 71.21(17) 3_565 . ?
O00G Rb03 V004 77.99(11) 1_454 1_455 ?
O00G Rb03 O006 143.35(15) 1_454 . ?
O00G Rb03 O007 71.11(15) 1_454 1_455 ?
O00G Rb03 O009 109.08(14) 1_454 1_455 ?
O00G Rb03 O00A 63.26(14) 1_454 1_455 ?
O00G Rb03 O00D 78.70(16) 1_454 3_565 ?
O00G Rb03 O00D 143.60(16) 1_454 . ?
O00G Rb03 O00E 80.43(16) 1_454 3_565 ?
O00G Rb03 O00E 151.32(16) 1_454 . ?
O00G Rb03 O00H 79.75(18) 1_454 . ?
O00H Rb03 V004 101.12(13) . 1_455 ?
O00H Rb03 O006 66.86(15) . . ?
O00H Rb03 O007 126.81(16) . 1_455 ?
O00H Rb03 O009 103.31(16) . 1_455 ?
O00H Rb03 O00A 72.46(16) . 1_455 ?
O00H Rb03 O00D 136.00(17) . . ?
O00H Rb03 O00D 121.48(17) . 3_565 ?
O00H Rb03 O00E 122.69(16) . . ?
O00H Rb03 O00E 146.63(16) . 3_565 ?
Rb01 V004 Rb03 90.30(3) 3_766 . ?
Rb02 V004 Rb01 117.29(3) . 3_766 ?
Rb02 V004 Rb03 150.78(3) . . ?
Rb03 V004 Rb01 74.33(3) 1_655 3_766 ?
Rb03 V004 Rb02 63.82(2) 1_655 . ?
Rb03 V004 Rb03 120.11(3) 1_655 . ?
O005 V004 Rb01 80.58(15) . 3_766 ?
O005 V004 Rb02 133.97(15) . . ?
O005 V004 Rb03 36.21(14) . . ?
O005 V004 Rb03 83.91(15) . 1_655 ?
O005 V004 O008 89.2(2) . . ?
O006 V004 Rb01 98.85(15) . 3_766 ?
O006 V004 Rb02 125.30(15) . . ?
O006 V004 Rb03 52.89(15) . . ?
O006 V004 Rb03 170.83(16) . 1_655 ?
O006 V004 O005 89.0(2) . . ?
O006 V004 O008 44.0(2) . . ?
O006 V004 O00F 87.3(2) . . ?
O007 V004 Rb01 46.86(15) . 3_766 ?
O007 V004 Rb02 116.12(16) . . ?
O007 V004 Rb03 52.30(15) . 1_655 ?
O007 V004 Rb03 74.84(15) . . ?
O007 V004 O005 44.7(2) . . ?
O007 V004 O006 118.6(2) . . ?
O007 V004 O008 89.6(2) . . ?
O007 V004 O009 87.3(2) . . ?
O007 V004 O00F 122.3(2) . . ?
O008 V004 Rb01 55.55(15) . 3_766 ?
O008 V004 Rb02 136.50(14) . . ?
O008 V004 Rb03 66.25(14) . . ?
O008 V004 Rb03 129.84(15) . 1_655 ?
O009 V004 Rb01 61.27(18) . 3_766 ?
O009 V004 Rb02 57.81(18) . . ?
O009 V004 Rb03 151.19(18) . . ?
O009 V004 Rb03 59.62(18) . 1_655 ?
O009 V004 O005 132.0(2) . . ?
O009 V004 O006 122.8(2) . . ?
O009 V004 O008 91.7(2) . . ?
O009 V004 O00F 122.5(2) . . ?
O00A V004 Rb01 127.91(18) . 3_766 ?
O00A V004 Rb02 44.14(16) . . ?
O00A V004 Rb03 111.85(17) . . ?
O00A V004 Rb03 53.65(17) . 1_655 ?
O00A V004 O005 90.6(2) . . ?
O00A V004 O006 132.5(2) . . ?
O00A V004 O007 92.7(2) . . ?
O00A V004 O008 176.4(2) . . ?
O00A V004 O009 91.1(2) . . ?
O00A V004 O00C 92.1(2) . . ?
O00A V004 O00F 45.2(2) . . ?
O00C V004 Rb01 95.91(19) . 3_766 ?
O00C V004 Rb02 48.35(18) . . ?
O00C V004 Rb03 143.85(18) . . ?
O00C V004 Rb03 95.79(18) . 1_655 ?
O00C V004 O005 176.4(2) . . ?
O00C V004 O006 91.0(2) . . ?
O00C V004 O007 132.8(2) . . ?
O00C V004 O008 88.3(2) . . ?
O00C V004 O009 45.6(3) . . ?
O00C V004 O00F 92.9(2) . . ?
O00F V004 Rb01 169.15(16) . 3_766 ?
O00F V004 Rb02 64.82(17) . . ?
O00F V004 Rb03 86.27(17) . . ?
O00F V004 Rb03 98.54(17) . 1_655 ?
O00F V004 O005 90.6(2) . . ?
O00F V004 O008 131.3(2) . . ?
Rb03 O005 Rb01 93.05(13) . 1_454 ?
V004 O005 Rb01 144.0(2) . 1_454 ?
V004 O005 Rb03 120.2(2) . . ?
O007 O005 Rb01 79.8(3) . 1_454 ?
O007 O005 Rb03 143.1(3) . . ?
O007 O005 V004 65.5(3) . . ?
Rb01 O006 Rb03 95.18(13) 1_455 . ?
Rb02 O006 Rb01 92.04(12) 1_455 1_455 ?
Rb02 O006 Rb03 76.51(11) 1_455 . ?
V004 O006 Rb01 136.7(2) . 1_455 ?
V004 O006 Rb02 130.7(2) . 1_455 ?
V004 O006 Rb03 100.36(17) . . ?
O008 O006 Rb01 68.2(3) . 1_455 ?
O008 O006 Rb02 158.6(3) . 1_455 ?
O008 O006 Rb03 96.5(3) . . ?
O008 O006 V004 70.1(3) . . ?
Rb01 O007 Rb01 105.67(14) 3_766 1_454 ?
Rb03 O007 Rb01 102.27(14) 1_655 3_766 ?
Rb03 O007 Rb01 97.18(13) 1_655 1_454 ?
V004 O007 Rb01 105.44(19) . 3_766 ?
V004 O007 Rb01 142.0(2) . 1_454 ?
V004 O007 Rb03 97.05(19) . 1_655 ?
O005 O007 Rb01 131.3(3) . 3_766 ?
O005 O007 Rb01 73.3(2) . 1_454 ?
O005 O007 Rb03 126.4(3) . 1_655 ?
O005 O007 V004 69.9(3) . . ?
Rb01 O008 Rb01 116.14(15) 1_455 3_766 ?
V004 O008 Rb01 94.13(17) . 3_766 ?
V004 O008 Rb01 149.1(2) . 1_455 ?
O006 O008 Rb01 85.3(3) . 1_455 ?
O006 O008 Rb01 157.1(3) . 3_766 ?
O006 O008 V004 65.9(3) . . ?
Rb01 O009 Rb01 88.79(14) . 3_766 ?
Rb01 O009 Rb02 93.11(15) . . ?
Rb01 O009 Rb03 107.27(17) . 1_655 ?
Rb02 O009 Rb01 164.1(2) . 3_766 ?
Rb03 O009 Rb01 87.94(14) 1_655 3_766 ?
Rb03 O009 Rb02 76.46(13) 1_655 . ?
V004 O009 Rb01 163.5(3) . . ?
V004 O009 Rb01 89.58(19) . 3_766 ?
V004 O009 Rb02 92.9(2) . . ?
V004 O009 Rb03 89.13(19) . 1_655 ?
O00C O009 Rb01 129.7(4) . 3_766 ?
O00C O009 Rb01 102.6(3) . . ?
O00C O009 Rb02 65.1(3) . . ?
O00C O009 Rb03 132.0(4) . 1_655 ?
O00C O009 V004 66.3(3) . . ?
Rb02 O00A Rb02 97.10(15) . 4_575 ?
Rb02 O00A Rb03 86.59(15) . 1_655 ?
Rb02 O00A Rb03 104.95(16) 4_575 1_655 ?
V004 O00A Rb02 147.6(3) . 4_575 ?
V004 O00A Rb02 108.8(2) . . ?
V004 O00A Rb03 95.9(2) . 1_655 ?
O00F O00A Rb02 104.9(3) . . ?
O00F O00A Rb02 85.6(3) . 4_575 ?
O00F O00A Rb03 163.5(4) . 1_655 ?
O00F O00A V004 69.4(3) . . ?
Rb02 O00B Rb01 163.46(19) 4_576 1_455 ?
Rb02 O00B Rb01 98.83(15) 1_455 1_455 ?
Rb02 O00B Rb02 95.07(15) 1_455 4_576 ?
O00G O00B Rb01 86.5(3) . 1_455 ?
O00G O00B Rb02 80.9(3) . 4_576 ?
O00G O00B Rb02 106.7(3) . 1_455 ?
Rb02 O00C Rb01 87.15(14) . . ?
V004 O00C Rb01 120.6(2) . . ?
V004 O00C Rb02 103.7(2) . . ?
O009 O00C Rb01 53.7(3) . . ?
O009 O00C Rb02 88.5(3) . . ?
O009 O00C V004 68.1(3) . . ?
Rb01 O00D Rb01 92.01(16) 3_666 1_455 ?
Rb01 O00D Rb03 94.97(16) 1_455 . ?
Rb01 O00D Rb03 92.20(16) 3_666 . ?
Rb01 O00D Rb03 91.32(16) 3_666 3_565 ?
Rb03 O00D Rb01 168.9(2) 3_565 1_455 ?
Rb03 O00D Rb03 95.49(15) 3_565 . ?
O00E O00D Rb01 112.2(4) . 1_455 ?
O00E O00D Rb01 144.3(4) . 3_666 ?
O00E O00D Rb03 61.1(3) . . ?
O00E O00D Rb03 70.1(3) . 3_565 ?
Rb03 O00E Rb01 141.59(19) . 3_766 ?
Rb03 O00E Rb01 98.30(16) 3_565 3_766 ?
Rb03 O00E Rb03 108.79(17) 3_565 . ?
O00D O00E Rb01 116.5(4) . 3_766 ?
O00D O00E Rb03 82.6(3) . 3_565 ?
O00D O00E Rb03 94.0(4) . . ?
Rb02 O00F Rb02 80.29(12) 4_575 . ?
V004 O00F Rb02 85.61(18) . . ?
V004 O00F Rb02 127.9(2) . 4_575 ?
O00A O00F Rb02 66.7(3) . 4_575 ?
O00A O00F Rb02 51.6(3) . . ?
O00A O00F V004 65.4(3) . . ?
Rb01 O00G Rb02 81.73(13) 1_455 1_455 ?
Rb02 O00G Rb01 137.20(18) 4_576 1_455 ?
Rb02 O00G Rb02 79.95(14) 4_576 1_455 ?
Rb03 O00G Rb01 94.24(18) 1_656 1_455 ?
Rb03 O00G Rb02 102.15(17) 1_656 4_576 ?
Rb03 O00G Rb02 175.7(2) 1_656 1_455 ?
O00B O00G Rb01 67.5(3) . 1_455 ?
O00B O00G Rb02 71.1(3) . 4_576 ?
O00B O00G Rb02 50.3(3) . 1_455 ?
O00B O00G Rb03 126.6(4) . 1_656 ?
Rb02 O00H Rb02 80.33(14) 1_455 4_475 ?
Rb03 O00H Rb02 91.01(16) . 4_475 ?
Rb03 O00H Rb02 83.41(15) . 1_455 ?

loop_
_geom_bond_atom_site_label_1
_geom_bond_atom_site_label_2
_geom_bond_distance
_geom_bond_site_symmetry_2
_geom_bond_publ_flag
Rb01 O005 3.090(5) 1_656 ?
Rb01 O006 3.273(5) 1_655 ?
Rb01 O007 3.175(5) 1_656 ?
Rb01 O007 2.969(5) 3_766 ?
Rb01 O008 3.048(5) 1_655 ?
Rb01 O008 3.242(5) 3_766 ?
Rb01 O009 2.955(5) . ?
Rb01 O00B 3.100(6) 1_655 ?
Rb01 O00D 2.946(6) 3_666 ?
Rb01 O00D 3.282(6) 1_655 ?
Rb01 O00E 3.111(6) 3_766 ?
Rb01 O00G 3.350(6) 1_655 ?
Rb02 O006 3.052(5) 1_655 ?
Rb02 O009 3.309(6) . ?
Rb02 O00A 2.872(5) . ?
Rb02 O00A 2.893(5) 4_676 ?
Rb02 O00B 2.894(5) 1_655 ?
Rb02 O00B 2.963(6) 4_675 ?
Rb02 O00C 3.003(6) . ?
Rb02 O00F 3.544(6) . ?
Rb02 O00F 3.141(5) 4_676 ?
Rb02 O00G 3.094(6) 4_675 ?
Rb02 O00H 3.104(6) 1_655 ?
Rb02 O00H 3.572(6) 4_776 ?
Rb03 V004 3.6813(14) 1_455 ?
Rb03 O005 2.879(5) . ?
Rb03 O006 3.415(5) . ?
Rb03 O007 2.935(5) 1_455 ?
Rb03 O009 3.176(6) 1_455 ?
Rb03 O00A 2.981(6) 1_455 ?
Rb03 O00D 3.417(6) . ?
Rb03 O00D 3.111(6) 3_565 ?
Rb03 O00E 2.999(6) . ?
Rb03 O00E 2.949(5) 3_565 ?
Rb03 O00G 2.892(6) 1_454 ?
Rb03 O00H 2.927(6) . ?
V004 O005 1.951(5) . ?
V004 O006 1.927(5) . ?
V004 O007 1.891(5) . ?
V004 O008 1.985(5) . ?
V004 O009 1.910(5) . ?
V004 O00A 1.876(5) . ?
V004 O00C 1.885(5) . ?
V004 O00F 1.933(5) . ?
O005 O007 1.462(7) . ?
O006 O008 1.466(7) . ?
O009 O00C 1.471(8) . ?
O00A O00F 1.464(8) . ?
O00B O00G 1.472(8) . ?
O00D O00E 1.441(8) . ?

loop_
_geom_torsion_atom_site_label_1
_geom_torsion_atom_site_label_2
_geom_torsion_atom_site_label_3
_geom_torsion_atom_site_label_4
_geom_torsion
_geom_torsion_site_symmetry_1
_geom_torsion_site_symmetry_2
_geom_torsion_site_symmetry_3
_geom_torsion_site_symmetry_4
_geom_torsion_publ_flag
Rb01 V004 O007 Rb01 143.9(5) 3_766 . . 1_454 ?
Rb01 V004 O007 Rb03 -104.8(2) 3_766 . . 1_655 ?
Rb01 V004 O007 O005 128.9(3) 3_766 . . . ?
Rb01 V004 O00A Rb02 -91.8(2) 3_766 . . . ?
Rb01 V004 O00A Rb02 126.8(4) 3_766 . . 4_575 ?
Rb01 V004 O00A Rb03 -3.5(2) 3_766 . . 1_655 ?
Rb01 V004 O00A O00F 168.8(2) 3_766 . . . ?
Rb01 V004 O00C Rb01 26.8(2) 3_766 . . . ?
Rb01 V004 O00C Rb02 121.66(16) 3_766 . . . ?
Rb01 V004 O00C O009 38.9(3) 3_766 . . . ?
Rb01 O005 O007 Rb01 -96.4(3) 1_454 . . 3_766 ?
Rb01 O005 O007 Rb03 86.6(3) 1_454 . . 1_655 ?
Rb01 O005 O007 V004 170.44(18) 1_454 . . . ?
Rb01 O006 O008 Rb01 160.7(8) 1_455 . . 3_766 ?
Rb01 O006 O008 V004 -168.33(17) 1_455 . . . ?
Rb01 O009 O00C Rb01 99.1(4) 3_766 . . . ?
Rb01 O009 O00C Rb02 -173.4(3) 3_766 . . . ?
Rb01 O009 O00C Rb02 87.6(2) . . . . ?
Rb01 O009 O00C V004 -167.0(3) . . . . ?
Rb01 O009 O00C V004 -68.0(3) 3_766 . . . ?
Rb01 O00B O00G Rb02 -169.21(15) 1_455 . . 4_576 ?
Rb01 O00B O00G Rb02 98.2(2) 1_455 . . 1_455 ?
Rb01 O00B O00G Rb03 -78.0(4) 1_455 . . 1_656 ?
Rb01 O00D O00E Rb01 -158.0(5) 3_666 . . 3_766 ?
Rb01 O00D O00E Rb01 72.7(4) 1_455 . . 3_766 ?
Rb01 O00D O00E Rb03 46.1(7) 3_666 . . . ?
Rb01 O00D O00E Rb03 -62.4(7) 3_666 . . 3_565 ?
Rb01 O00D O00E Rb03 168.3(3) 1_455 . . 3_565 ?
Rb01 O00D O00E Rb03 -83.2(3) 1_455 . . . ?
Rb02 V004 O007 Rb01 -112.2(3) . . . 1_454 ?
Rb02 V004 O007 Rb01 103.91(15) . . . 3_766 ?
Rb02 V004 O007 Rb03 -0.93(19) . . . 1_655 ?
Rb02 V004 O007 O005 -127.1(2) . . . . ?
Rb02 V004 O00A Rb02 -141.3(6) . . . 4_575 ?
Rb02 V004 O00A Rb03 88.4(2) . . . 1_655 ?
Rb02 V004 O00A O00F -99.3(3) . . . . ?
Rb02 V004 O00C Rb01 -94.8(3) . . . . ?
Rb02 V004 O00C O009 -82.7(3) . . . . ?
Rb02 O006 O008 Rb01 -23.5(9) 1_455 . . 1_455 ?
Rb02 O006 O008 Rb01 137.1(7) 1_455 . . 3_766 ?
Rb02 O006 O008 V004 168.1(9) 1_455 . . . ?
Rb02 O009 O00C Rb01 -87.6(2) . . . . ?
Rb02 O009 O00C V004 105.39(19) . . . . ?
Rb02 O00A O00F Rb02 96.20(19) . . . 4_575 ?
Rb02 O00A O00F Rb02 -96.20(19) 4_575 . . . ?
Rb02 O00A O00F V004 -104.8(2) . . . . ?
Rb02 O00A O00F V004 159.0(2) 4_575 . . . ?
Rb02 O00B O00G Rb01 169.21(15) 4_576 . . 1_455 ?
Rb02 O00B O00G Rb01 -98.2(2) 1_455 . . 1_455 ?
Rb02 O00B O00G Rb02 -92.6(2) 4_576 . . 1_455 ?
Rb02 O00B O00G Rb02 92.6(2) 1_455 . . 4_576 ?
Rb02 O00B O00G Rb03 91.3(4) 4_576 . . 1_656 ?
Rb02 O00B O00G Rb03 -176.1(3) 1_455 . . 1_656 ?
Rb03 V004 O007 Rb01 -105.14(15) . . . 3_766 ?
Rb03 V004 O007 Rb01 38.8(3) . . . 1_454 ?
Rb03 V004 O007 Rb01 104.8(2) 1_655 . . 3_766 ?
Rb03 V004 O007 Rb01 -111.3(4) 1_655 . . 1_454 ?
Rb03 V004 O007 Rb03 150.01(15) . . . 1_655 ?
Rb03 V004 O007 O005 23.8(2) . . . . ?
Rb03 V004 O007 O005 -126.2(3) 1_655 . . . ?
Rb03 V004 O00A Rb02 130.3(5) 1_655 . . 4_575 ?
Rb03 V004 O00A Rb02 -88.4(2) 1_655 . . . ?
Rb03 V004 O00A Rb02 18.2(5) . . . 4_575 ?
Rb03 V004 O00A Rb02 159.53(12) . . . . ?
Rb03 V004 O00A Rb03 -112.08(12) . . . 1_655 ?
Rb03 V004 O00A O00F 172.3(3) 1_655 . . . ?
Rb03 V004 O00A O00F 60.2(3) . . . . ?
Rb03 V004 O00C Rb01 -48.0(2) 1_655 . . . ?
Rb03 V004 O00C Rb01 125.5(2) . . . . ?
Rb03 V004 O00C Rb02 46.88(18) 1_655 . . . ?
Rb03 V004 O00C Rb02 -139.68(18) . . . . ?
Rb03 V004 O00C O009 -35.8(3) 1_655 . . . ?
Rb03 V004 O00C O009 137.6(3) . . . . ?
Rb03 O005 O007 Rb01 81.3(4) . . . 1_454 ?
Rb03 O005 O007 Rb01 -15.1(7) . . . 3_766 ?
Rb03 O005 O007 Rb03 168.0(3) . . . 1_655 ?
Rb03 O005 O007 V004 -108.2(5) . . . . ?
Rb03 O006 O008 Rb01 -92.98(13) . . . 1_455 ?
Rb03 O006 O008 Rb01 67.7(8) . . . 3_766 ?
Rb03 O006 O008 V004 98.69(15) . . . . ?
Rb03 O009 O00C Rb01 -127.6(5) 1_655 . . . ?
Rb03 O009 O00C Rb02 -40.1(4) 1_655 . . . ?
Rb03 O009 O00C V004 65.3(4) 1_655 . . . ?
Rb03 O00A O00F Rb02 133.0(13) 1_655 . . . ?
Rb03 O00A O00F Rb02 -130.8(13) 1_655 . . 4_575 ?
Rb03 O00A O00F V004 28.1(12) 1_655 . . . ?
Rb03 O00D O00E Rb01 -95.6(3) 3_565 . . 3_766 ?
Rb03 O00D O00E Rb01 155.9(3) . . . 3_766 ?
Rb03 O00D O00E Rb03 108.45(16) 3_565 . . . ?
Rb03 O00D O00E Rb03 -108.45(16) . . . 3_565 ?
V004 O005 O007 Rb01 93.1(3) . . . 3_766 ?
V004 O005 O007 Rb01 -170.44(18) . . . 1_454 ?
V004 O005 O007 Rb03 -83.8(3) . . . 1_655 ?
V004 O006 O008 Rb01 168.33(17) . . . 1_455 ?
V004 O006 O008 Rb01 -31.0(8) . . . 3_766 ?
V004 O009 O00C Rb01 167.0(3) . . . . ?
V004 O009 O00C Rb02 -105.39(19) . . . . ?
V004 O00A O00F Rb02 -159.0(2) . . . 4_575 ?
V004 O00A O00F Rb02 104.8(2) . . . . ?
O005 V004 O007 Rb01 15.0(3) . . . 1_454 ?
O005 V004 O007 Rb01 -128.9(3) . . . 3_766 ?
O005 V004 O007 Rb03 126.2(3) . . . 1_655 ?
O005 V004 O00A Rb02 48.3(5) . . . 4_575 ?
O005 V004 O00A Rb02 -170.4(2) . . . . ?
O005 V004 O00A Rb03 -81.97(19) . . . 1_655 ?
O005 V004 O00A O00F 90.3(3) . . . . ?
O006 V004 O007 Rb01 69.6(4) . . . 1_454 ?
O006 V004 O007 Rb01 -74.3(2) . . . 3_766 ?
O006 V004 O007 Rb03 -179.19(18) . . . 1_655 ?
O006 V004 O007 O005 54.6(3) . . . . ?
O006 V004 O00A Rb02 -40.8(6) . . . 4_575 ?
O006 V004 O00A Rb02 100.5(3) . . . . ?
O006 V004 O00A Rb03 -171.1(2) . . . 1_655 ?
O006 V004 O00A O00F 1.1(4) . . . . ?
O006 V004 O00C Rb01 125.8(3) . . . . ?
O006 V004 O00C Rb02 -139.3(2) . . . . ?
O006 V004 O00C O009 138.0(3) . . . . ?
O007 V004 O00A Rb02 93.0(5) . . . 4_575 ?
O007 V004 O00A Rb02 -125.7(2) . . . . ?
O007 V004 O00A Rb03 -37.32(19) . . . 1_655 ?
O007 V004 O00A O00F 134.9(3) . . . . ?
O007 V004 O00C Rb01 -6.0(4) . . . . ?
O007 V004 O00C Rb02 88.9(3) . . . . ?
O007 V004 O00C O009 6.1(5) . . . . ?
O008 V004 O007 Rb01 104.2(4) . . . 1_454 ?
O008 V004 O007 Rb01 -39.7(2) . . . 3_766 ?
O008 V004 O007 Rb03 -144.54(18) . . . 1_655 ?
O008 V004 O007 O005 89.2(3) . . . . ?
O008 V004 O00C Rb01 81.9(3) . . . . ?
O008 V004 O00C Rb02 176.8(2) . . . . ?
O008 V004 O00C O009 94.0(3) . . . . ?
O009 V004 O007 Rb01 52.0(2) . . . 3_766 ?
O009 V004 O007 Rb01 -164.1(4) . . . 1_454 ?
O009 V004 O007 Rb03 -52.9(2) . . . 1_655 ?
O009 V004 O007 O005 -179.1(3) . . . . ?
O009 V004 O00A Rb02 -179.6(5) . . . 4_575 ?
O009 V004 O00A Rb02 -38.3(2) . . . . ?
O009 V004 O00A Rb03 50.1(2) . . . 1_655 ?
O009 V004 O00A O00F -137.7(3) . . . . ?
O009 V004 O00C Rb01 -12.1(3) . . . . ?
O009 V004 O00C Rb02 82.7(3) . . . . ?
O00A V004 O007 Rb01 143.0(2) . . . 3_766 ?
O00A V004 O007 Rb01 -73.1(4) . . . 1_454 ?
O00A V004 O007 Rb03 38.1(2) . . . 1_655 ?
O00A V004 O007 O005 -88.1(3) . . . . ?
O00A V004 O00C Rb01 -101.6(3) . . . . ?
O00A V004 O00C Rb02 -6.8(2) . . . . ?
O00A V004 O00C O009 -89.5(3) . . . . ?
O00C V004 O007 Rb01 -168.5(3) . . . 1_454 ?
O00C V004 O007 Rb01 47.6(4) . . . 3_766 ?
O00C V004 O007 Rb03 -57.2(3) . . . 1_655 ?
O00C V004 O007 O005 176.5(3) . . . . ?
O00C V004 O00A Rb02 7.3(3) . . . . ?
O00C V004 O00A Rb02 -134.0(5) . . . 4_575 ?
O00C V004 O00A Rb03 95.7(2) . . . 1_655 ?
O00C V004 O00A O00F -92.1(3) . . . . ?
O00F V004 O007 Rb01 179.4(2) . . . 3_766 ?
O00F V004 O007 Rb01 -36.7(5) . . . 1_454 ?
O00F V004 O007 Rb03 74.5(3) . . . 1_655 ?
O00F V004 O007 O005 -51.7(4) . . . . ?
O00F V004 O00A Rb02 -42.0(4) . . . 4_575 ?
O00F V004 O00A Rb02 99.3(3) . . . . ?
O00F V004 O00A Rb03 -172.3(3) . . . 1_655 ?
O00F V004 O00C Rb01 -146.8(3) . . . . ?
O00F V004 O00C Rb02 -52.0(2) . . . . ?
O00F V004 O00C O009 -134.7(3) . . . . ?
